data_7716228
loop_
_publ_author_name
'Cui, Yibo'
'Cao, Jindong'
'Lin, Jiawei'
'Li, Chunxiao'
'Yao, Jiyong'
'Liu, Kunjie'
'Hou, An'
'Guo, Zhongnan'
'Zhao, Jing'
'Liu, Quanlin'

_publ_section_title
;
 Advancing nonlinear optics: discovery and characterization of new
 non-centrosymmetric phenazine-based halides.
;
_journal_issue 24
_journal_name_full 'Dalton transactions (Cambridge, England : 2003)'
_journal_page_first 10235
_journal_page_last 10243
_journal_paper_doi 10.1039/d4dt01096e
_journal_volume 53
_journal_year 2024
_chemical_formula_moiety 'Br4 In, Br, 2(C12 H9 N2)'
_chemical_formula_sum 'C24 H18 Br5 In N4'
_chemical_formula_weight 876.79
_space_group_crystal_system monoclinic
_space_group_IT_number 7
_space_group_name_Hall 'P -2yc'
_space_group_name_H-M_alt 'P 1 c 1'
_atom_sites_solution_hydrogens geom
_audit_creation_date 2022-11-02
_audit_creation_method
;
Olex2 1.5
(compiled 2021.12.09 svn.r5202d8cf for OlexSys, GUI svn.r6439)
;
_audit_update_record
;
2024-02-18 deposited with the CCDC.	2024-05-29 downloaded from the CCDC.
;
_cell_angle_alpha 90
_cell_angle_beta 92.906(3)
_cell_angle_gamma 90
_cell_formula_units_Z 4
_cell_length_a 13.8567(11)
_cell_length_b 7.4648(5)
_cell_length_c 26.178(2)
_cell_measurement_reflns_used 8990
_cell_measurement_temperature 150(2)
_cell_measurement_theta_max 26.11
_cell_measurement_theta_min 2.20
_cell_volume 2704.3(3)
_computing_molecular_graphics 'Olex2 1.5 (Dolomanov et al., 2009)'
_computing_publication_material 'Olex2 1.5 (Dolomanov et al., 2009)'
_computing_structure_refinement 'SHELXL 2018/3 (Sheldrick, 2015)'
_computing_structure_solution 'SHELXT 2018/2 (Sheldrick, 2018)'
_diffrn_ambient_temperature 150.00
_diffrn_measured_fraction_theta_full 0.996
_diffrn_measured_fraction_theta_max 0.995
_diffrn_measurement_device_type 'Bruker APEX-II CCD'
_diffrn_measurement_method '\f and \w scans'
_diffrn_radiation_type MoK\a
_diffrn_radiation_wavelength 0.71073
_diffrn_reflns_av_R_equivalents 0.0546
_diffrn_reflns_av_unetI/netI 0.0488
_diffrn_reflns_Laue_measured_fraction_full 0.996
_diffrn_reflns_Laue_measured_fraction_max 0.995
_diffrn_reflns_limit_h_max 17
_diffrn_reflns_limit_h_min -17
_diffrn_reflns_limit_k_max 9
_diffrn_reflns_limit_k_min -9
_diffrn_reflns_limit_l_max 32
_diffrn_reflns_limit_l_min -32
_diffrn_reflns_number 44761
_diffrn_reflns_point_group_measured_fraction_full 0.994
_diffrn_reflns_point_group_measured_fraction_max 0.991
_diffrn_reflns_theta_full 25.242
_diffrn_reflns_theta_max 26.417
_diffrn_reflns_theta_min 2.088
_exptl_absorpt_coefficient_mu 8.282
_exptl_crystal_colour 'dull dark colourless'
_exptl_crystal_colour_lustre dull
_exptl_crystal_colour_modifier dark
_exptl_crystal_colour_primary colourless
_exptl_crystal_density_diffrn 2.154
_exptl_crystal_description block
_exptl_crystal_F_000 1656
_refine_diff_density_max 0.642
_refine_diff_density_min -0.748
_refine_diff_density_rms 0.218
_refine_ls_abs_structure_details
;
 Refined as an inversion twin.
;
_refine_ls_abs_structure_Flack 0.466(10)
_refine_ls_extinction_coef 0.0009(2)
_refine_ls_extinction_expression Fc^*^=kFc[1+0.001xFc^2^\l^3^/sin(2\q)]^-1/4^
_refine_ls_extinction_method 'SHELXL-2018/3 (Sheldrick 2018)'
_refine_ls_goodness_of_fit_ref 1.025
_refine_ls_hydrogen_treatment constr
_refine_ls_matrix_type full
_refine_ls_number_parameters 615
_refine_ls_number_reflns 11028
_refine_ls_number_restraints 2
_refine_ls_restrained_S_all 1.025
_refine_ls_R_factor_all 0.0446
_refine_ls_R_factor_gt 0.0353
_refine_ls_shift/su_max 0.001
_refine_ls_shift/su_mean 0.000
_refine_ls_structure_factor_coef Fsqd
_refine_ls_weighting_details 'w=1/[\s^2^(Fo^2^)+(0.0418P)^2^] where P=(Fo^2^+2Fc^2^)/3'
_refine_ls_weighting_scheme calc
_refine_ls_wR_factor_gt 0.0790
_refine_ls_wR_factor_ref 0.0826
_reflns_Friedel_coverage 0.991
_reflns_Friedel_fraction_full 0.992
_reflns_Friedel_fraction_max 0.987
_reflns_number_gt 9518
_reflns_number_total 11028
_reflns_threshold_expression 'I > 2\s(I)'
_cod_data_source_file d4dt01096e2.cif
_cod_data_source_block cinbr
_cod_depositor_comments 'Adding full bibliography for 7716226--7716228.cif.'
_cod_original_cell_volume 2704.3(4)
_cod_database_code 7716228
_shelx_shelxl_version_number 2018/3
_shelx_space_group_comment
;
The symmetry employed for this shelxl refinement is uniquely defined
by the following loop, which should always be used as a source of
symmetry information in preference to the above space-group names.
They are only intended as comments.
;
_olex2_refinement_description
;
1. Twinned data refinement
 Scales: 0.534(10)
 0.466(10)
2. Fixed Uiso
 At 1.2 times of:
  All C(H) groups, All N(H) groups
3.a Aromatic/amide H refined with riding coordinates:
 C00D(H00D), N00E(H00E), N00F(H00F), N00H(H00H), C00I(H00I), C00M(H00M),
 C00O(H00O), C00Q(H00Q), C00S(H00S), C00U(H00U), C00V(H00V), C00W(H00W),
 C00X(H00X), C00Y(H00Y), C00Z(H00Z), N010(H010), C011(H011), C014(H014),
 C015(H015), C016(H016), C019(H019), C01A(H01A), C01C(H01C), C01E(H01E),
 C01F(H01F), C01I(H01I), C01K(H01K), C01L(H01L), C01M(H01M), C01O(H01O),
 C01P(H01P), C01Q(H01Q), C01R(H01R), C01T(H01T), C01V(H01V), C01W(H01W)
;
_olex2_submission_special_instructions 'No special instructions were received'

loop_
_space_group_symop_operation_xyz
'x, y, z'
'x, -y, z+1/2'

loop_
_atom_site_label
_atom_site_type_symbol
_atom_site_fract_x
_atom_site_fract_y
_atom_site_fract_z
_atom_site_U_iso_or_equiv
_atom_site_adp_type
_atom_site_occupancy
_atom_site_site_symmetry_order
_atom_site_calc_flag
_atom_site_refinement_flags_posn
_atom_site_refinement_flags_adp
_atom_site_refinement_flags_occupancy
_atom_site_disorder_assembly
_atom_site_disorder_group
In01 In 0.19007(4) -0.21623(8) 0.66303(3) 0.03822(17) Uani 1 1 d . . . . .
In02 In 0.71480(4) 0.80535(9) 0.66819(3) 0.03967(17) Uani 1 1 d . . . . .
Br03 Br 0.20870(6) -0.06334(12) 0.42190(4) 0.0436(2) Uani 1 1 d . . . . .
Br04 Br 0.80017(7) 1.04629(13) 0.41461(4) 0.0448(3) Uani 1 1 d . . . . .
Br05 Br 0.20846(7) -0.14608(14) 0.57107(4) 0.0488(3) Uani 1 1 d . . . . .
Br06 Br 0.79719(7) 0.87295(14) 0.75272(4) 0.0468(3) Uani 1 1 d . . . . .
Br07 Br 0.77121(7) 0.99335(14) 0.59709(5) 0.0497(3) Uani 1 1 d . . . . .
Br08 Br 0.73570(9) 0.48145(14) 0.64714(5) 0.0541(3) Uani 1 1 d . . . . .
Br09 Br 0.28678(9) -0.48858(15) 0.68549(5) 0.0629(4) Uani 1 1 d . . . . .
Br0A Br 0.53629(7) 0.8598(2) 0.67247(5) 0.0618(3) Uani 1 1 d . . . . .
Br0B Br 0.24732(9) 0.02498(15) 0.72293(6) 0.0643(4) Uani 1 1 d . . . . .
Br0C Br 0.01431(8) -0.27214(19) 0.67188(5) 0.0642(3) Uani 1 1 d . . . . .
C00D C 0.5947(8) 0.8283(12) 0.4898(4) 0.041(2) Uani 1 1 d . . . . .
H00D H 0.657096 0.880065 0.494762 0.050 Uiso 1 1 calc R U . . .
N00E N 1.0023(5) 1.2310(10) 0.4445(3) 0.0346(18) Uani 1 1 d . . . . .
H00E H 0.946505 1.177863 0.437653 0.042 Uiso 1 1 calc R U . . .
N00F N 0.6084(5) 0.8145(9) 0.3990(3) 0.0341(17) Uani 1 1 d . . . . .
H00F H 0.666309 0.862412 0.403263 0.041 Uiso 1 1 calc R U . . .
N00G N 1.1763(5) 1.4043(10) 0.4661(3) 0.0345(17) Uani 1 1 d . . . . .
N00H N 0.0061(5) -0.2470(9) 0.3964(3) 0.0344(18) Uani 1 1 d . . . . .
H00H H 0.061361 -0.192532 0.403918 0.041 Uiso 1 1 calc R U . . .
C00I C -0.0151(7) -0.2807(14) 0.4864(4) 0.043(2) Uani 1 1 d . . . . .
H00I H 0.045113 -0.224724 0.495029 0.052 Uiso 1 1 calc R U . . .
N00J N -0.1658(5) -0.4235(10) 0.3724(3) 0.0370(18) Uani 1 1 d . . . . .
N00K N 0.5823(5) 0.3139(9) 0.4499(3) 0.0336(17) Uani 1 1 d . . . . .
C00L C 1.0534(6) 1.2899(11) 0.4050(4) 0.032(2) Uani 1 1 d . . . . .
C00M C 1.1967(7) 1.4400(12) 0.3763(4) 0.041(2) Uani 1 1 d . . . . .
H00M H 1.255318 1.503527 0.383144 0.050 Uiso 1 1 calc R U . . .
C00N C -0.0459(6) -0.3066(12) 0.4352(4) 0.035(2) Uani 1 1 d . . . . .
C00O C 0.5994(7) 0.3045(12) 0.3597(4) 0.039(2) Uani 1 1 d . . . . .
H00O H 0.662999 0.351938 0.363502 0.046 Uiso 1 1 calc R U . . .
C00P C -0.1354(6) -0.3977(12) 0.4211(4) 0.035(2) Uani 1 1 d . . . . .
C00Q C 0.4642(8) 0.1931(14) 0.3061(4) 0.044(2) Uani 1 1 d . . . . .
H00Q H 0.438272 0.169934 0.272433 0.053 Uiso 1 1 calc R U . . .
C00R C 0.4493(6) 0.1996(12) 0.3956(4) 0.034(2) Uani 1 1 d . . . . .
C00S C 1.1659(7) 1.4105(14) 0.3277(4) 0.045(2) Uani 1 1 d . . . . .
H00S H 1.203717 1.449437 0.300530 0.054 Uiso 1 1 calc R U . . .
N00T N 0.4262(6) 0.6670(10) 0.3851(3) 0.0367(18) Uani 1 1 d . . . . .
C00U C 0.4466(7) 0.7182(13) 0.5230(4) 0.043(2) Uani 1 1 d . . . . .
H00U H 0.409870 0.695787 0.552027 0.052 Uiso 1 1 calc R U . . .
C00V C 1.1008(7) 1.3026(13) 0.5943(4) 0.044(2) Uani 1 1 d . . . . .
H00V H 1.122538 1.320789 0.628892 0.053 Uiso 1 1 calc R U . . .
C00W C 0.4081(7) 0.6753(13) 0.4758(4) 0.041(2) Uani 1 1 d . . . . .
H00W H 0.345400 0.624030 0.471926 0.049 Uiso 1 1 calc R U . . .
C00X C 1.0771(8) 1.3215(13) 0.3166(4) 0.045(2) Uani 1 1 d . . . . .
H00X H 1.056350 1.302477 0.281910 0.054 Uiso 1 1 calc R U . . .
C00Y C 0.5597(8) 0.2631(13) 0.3129(5) 0.047(3) Uani 1 1 d . . . . .
H00Y H 0.596610 0.281293 0.283756 0.056 Uiso 1 1 calc R U . . .
C00Z C 0.5392(8) 0.7948(14) 0.5303(4) 0.044(2) Uani 1 1 d . . . . .
H00Z H 0.563323 0.823550 0.563929 0.053 Uiso 1 1 calc R U . . .
N010 N 0.3987(5) 0.1712(9) 0.4380(3) 0.0363(18) Uani 1 1 d . . . . .
H010 H 0.340049 0.126504 0.434039 0.044 Uiso 1 1 calc R U . . .
C011 C 1.0209(7) 1.2626(12) 0.3539(4) 0.037(2) Uani 1 1 d . . . . .
H011 H 0.961075 1.204394 0.345754 0.045 Uiso 1 1 calc R U . . .
C012 C 0.4630(6) 0.7083(12) 0.4323(4) 0.035(2) Uani 1 1 d . . . . .
C013 C 0.5571(6) 0.7842(11) 0.4407(4) 0.034(2) Uani 1 1 d . . . . .
C014 C -0.0839(8) -0.3242(14) 0.2456(5) 0.048(3) Uani 1 1 d . . . . .
H014 H -0.103442 -0.345086 0.210805 0.057 Uiso 1 1 calc R U . . .
C015 C 1.1546(7) 1.3645(12) 0.5560(4) 0.040(2) Uani 1 1 d . . . . .
H015 H 1.214143 1.423490 0.564052 0.048 Uiso 1 1 calc R U . . .
C016 C -0.0732(8) -0.3376(13) 0.5234(4) 0.046(3) Uani 1 1 d . . . . .
H016 H -0.054999 -0.315838 0.558338 0.055 Uiso 1 1 calc R U . . .
C017 C 1.1436(7) 1.3782(12) 0.4175(4) 0.037(2) Uani 1 1 d . . . . .
C018 C 1.1225(7) 1.3419(11) 0.5041(4) 0.036(2) Uani 1 1 d . . . . .
C019 C 0.5923(8) 0.7629(14) 0.2609(4) 0.045(2) Uani 1 1 d . . . . .
H019 H 0.630025 0.779274 0.231975 0.054 Uiso 1 1 calc R U . . .
C01A C 0.6308(7) 0.8064(12) 0.3085(4) 0.039(2) Uani 1 1 d . . . . .
H01A H 0.693685 0.856848 0.312582 0.047 Uiso 1 1 calc R U . . .
C01B C -0.1112(7) -0.3603(12) 0.3356(4) 0.039(2) Uani 1 1 d . . . . .
C01C C 0.4104(7) 0.1594(13) 0.3460(4) 0.040(2) Uani 1 1 d . . . . .
H01C H 0.347501 0.109602 0.341116 0.047 Uiso 1 1 calc R U . . .
C01D C 1.0332(7) 1.2501(12) 0.4938(4) 0.035(2) Uani 1 1 d . . . . .
C01E C -0.1608(7) -0.4292(14) 0.5105(5) 0.046(3) Uani 1 1 d . . . . .
H01E H -0.199147 -0.470822 0.537107 0.055 Uiso 1 1 calc R U . . .
C01F C 0.0340(7) -0.2008(14) 0.3070(4) 0.043(2) Uani 1 1 d . . . . .
H01F H 0.092662 -0.138558 0.314868 0.051 Uiso 1 1 calc R U . . .
C01G C -0.0222(7) -0.2666(12) 0.3468(4) 0.039(2) Uani 1 1 d . . . . .
C01H C 0.5439(6) 0.2755(13) 0.4032(4) 0.039(2) Uani 1 1 d . . . . .
C01I C 1.0120(8) 1.2104(14) 0.5828(4) 0.046(2) Uani 1 1 d . . . . .
H01I H 0.975749 1.166893 0.610085 0.055 Uiso 1 1 calc R U . . .
C01J C 0.5749(6) 0.7747(11) 0.3516(4) 0.033(2) Uani 1 1 d . . . . .
C01K C 0.5685(7) 0.3154(13) 0.5412(4) 0.043(2) Uani 1 1 d . . . . .
H01K H 0.632137 0.361951 0.546008 0.051 Uiso 1 1 calc R U . . .
C01L C 0.0032(8) -0.2278(15) 0.2577(5) 0.052(3) Uani 1 1 d . . . . .
H01L H 0.039840 -0.182061 0.230863 0.062 Uiso 1 1 calc R U . . .
C01M C 0.5145(8) 0.2818(14) 0.5828(5) 0.048(3) Uani 1 1 d . . . . .
H01M H 0.540733 0.305063 0.616366 0.058 Uiso 1 1 calc R U . . .
C01N C 0.4793(7) 0.7009(12) 0.3451(4) 0.037(2) Uani 1 1 d . . . . .
C01O C -0.1387(7) -0.3859(13) 0.2827(4) 0.043(2) Uani 1 1 d . . . . .
H01O H -0.196892 -0.447873 0.273554 0.052 Uiso 1 1 calc R U . . .
C01P C 0.4973(8) 0.6941(15) 0.2540(4) 0.047(3) Uani 1 1 d . . . . .
H01P H 0.471237 0.670495 0.220443 0.057 Uiso 1 1 calc R U . . .
C01Q C -0.1913(7) -0.4589(12) 0.4612(4) 0.038(2) Uani 1 1 d . . . . .
H01Q H -0.250222 -0.520833 0.453609 0.046 Uiso 1 1 calc R U . . .
C01R C 0.9783(7) 1.1837(12) 0.5339(4) 0.041(2) Uani 1 1 d . . . . .
H01R H 0.919224 1.121904 0.526660 0.049 Uiso 1 1 calc R U . . .
C01S C 0.4342(6) 0.2084(12) 0.4860(4) 0.035(2) Uani 1 1 d . . . . .
C01T C 0.3799(7) 0.1728(13) 0.5286(4) 0.041(2) Uani 1 1 d . . . . .
H01T H 0.317081 0.122259 0.524599 0.049 Uiso 1 1 calc R U . . .
C01U C 0.5290(7) 0.2804(12) 0.4910(4) 0.035(2) Uani 1 1 d . . . . .
C01V C 0.4197(8) 0.2123(14) 0.5755(4) 0.046(2) Uani 1 1 d . . . . .
H01V H 0.382651 0.192892 0.604565 0.055 Uiso 1 1 calc R U . . .
C01W C 0.4426(7) 0.6610(13) 0.2950(4) 0.042(2) Uani 1 1 d . . . . .
H01W H 0.379753 0.611152 0.289758 0.050 Uiso 1 1 calc R U . . .

loop_
_atom_site_aniso_label
_atom_site_aniso_U_11
_atom_site_aniso_U_22
_atom_site_aniso_U_33
_atom_site_aniso_U_23
_atom_site_aniso_U_13
_atom_site_aniso_U_12
In01 0.0336(3) 0.0392(3) 0.0416(4) 0.0031(3) -0.0001(3) 0.0007(3)
In02 0.0371(4) 0.0474(4) 0.0345(4) -0.0002(3) 0.0022(3) -0.0027(3)
Br03 0.0333(5) 0.0388(5) 0.0581(7) 0.0000(4) -0.0032(4) -0.0046(4)
Br04 0.0327(5) 0.0386(5) 0.0623(7) -0.0021(4) -0.0051(5) -0.0037(4)
Br05 0.0481(6) 0.0510(6) 0.0481(7) 0.0095(5) 0.0092(5) -0.0027(4)
Br06 0.0403(5) 0.0558(6) 0.0439(6) -0.0115(5) -0.0026(4) 0.0039(4)
Br07 0.0461(6) 0.0524(6) 0.0512(7) 0.0101(5) 0.0078(5) -0.0041(4)
Br08 0.0689(7) 0.0450(6) 0.0468(7) -0.0009(5) -0.0125(5) -0.0090(5)
Br09 0.0721(8) 0.0467(6) 0.0669(9) -0.0015(5) -0.0257(6) 0.0149(5)
Br0A 0.0386(6) 0.1094(10) 0.0377(7) 0.0027(6) 0.0042(5) 0.0014(5)
Br0B 0.0639(7) 0.0512(6) 0.0762(10) -0.0182(6) -0.0117(6) 0.0038(5)
Br0C 0.0367(5) 0.1140(9) 0.0421(7) 0.0078(7) 0.0034(5) -0.0084(6)
C00D 0.043(5) 0.039(5) 0.041(6) 0.000(4) -0.006(5) -0.001(4)
N00E 0.025(4) 0.035(4) 0.043(5) -0.001(3) 0.001(3) -0.001(3)
N00F 0.031(4) 0.029(4) 0.043(5) -0.002(3) 0.002(4) 0.002(3)
N00G 0.033(4) 0.033(4) 0.037(5) -0.001(3) -0.002(4) 0.003(3)
N00H 0.028(4) 0.032(4) 0.043(5) -0.004(3) -0.002(4) 0.001(3)
C00I 0.035(5) 0.050(5) 0.045(7) -0.003(5) -0.003(5) 0.001(4)
N00J 0.035(4) 0.029(4) 0.047(5) -0.002(3) 0.000(4) -0.001(3)
N00K 0.025(4) 0.034(4) 0.041(5) 0.002(3) -0.003(3) 0.000(3)
C00L 0.033(5) 0.029(4) 0.035(6) -0.003(4) -0.001(4) 0.000(3)
C00M 0.035(5) 0.039(5) 0.049(7) -0.003(4) 0.002(5) -0.001(4)
C00N 0.031(5) 0.030(4) 0.046(6) -0.002(4) 0.001(4) 0.008(3)
C00O 0.032(5) 0.037(5) 0.047(7) 0.002(4) 0.003(4) 0.001(4)
C00P 0.029(5) 0.029(4) 0.046(6) -0.005(4) -0.004(4) 0.000(3)
C00Q 0.049(6) 0.049(6) 0.034(6) -0.004(4) -0.004(5) 0.007(5)
C00R 0.032(5) 0.029(4) 0.041(6) 0.003(4) -0.001(4) 0.000(4)
C00S 0.043(6) 0.050(6) 0.044(7) 0.004(5) 0.007(5) 0.001(4)
N00T 0.032(4) 0.034(4) 0.044(5) 0.002(3) -0.001(4) -0.001(3)
C00U 0.033(5) 0.046(6) 0.051(7) 0.004(5) 0.013(5) 0.010(4)
C00V 0.046(6) 0.045(5) 0.041(6) 0.002(5) 0.001(5) 0.001(4)
C00W 0.035(5) 0.041(5) 0.047(7) 0.004(4) 0.006(5) 0.004(4)
C00X 0.047(6) 0.045(6) 0.041(6) -0.001(4) -0.004(5) 0.005(4)
C00Y 0.047(6) 0.046(6) 0.047(7) 0.001(5) 0.009(5) 0.004(4)
C00Z 0.050(6) 0.048(6) 0.034(6) -0.007(5) -0.005(5) 0.003(5)
N010 0.030(4) 0.033(4) 0.045(5) 0.000(3) 0.002(4) -0.003(3)
C011 0.034(5) 0.038(5) 0.041(6) -0.007(4) 0.000(4) 0.000(4)
C012 0.031(5) 0.027(4) 0.045(6) 0.000(4) -0.002(4) 0.006(4)
C013 0.029(4) 0.031(4) 0.042(6) -0.007(4) 0.005(4) 0.005(4)
C014 0.044(6) 0.054(6) 0.044(7) -0.004(5) -0.005(5) 0.003(5)
C015 0.038(5) 0.036(5) 0.045(6) -0.009(4) -0.006(4) 0.001(4)
C016 0.048(6) 0.044(6) 0.044(7) -0.008(4) -0.004(5) 0.007(4)
C017 0.032(5) 0.032(5) 0.048(7) 0.007(4) 0.000(4) 0.005(4)
C018 0.035(5) 0.030(4) 0.042(6) -0.003(4) 0.000(4) -0.001(3)
C019 0.044(6) 0.054(6) 0.038(6) 0.010(5) 0.009(5) -0.003(4)
C01A 0.030(5) 0.035(5) 0.052(7) 0.002(4) -0.001(4) 0.000(4)
C01B 0.035(5) 0.033(5) 0.047(7) -0.005(4) -0.003(4) 0.002(4)
C01C 0.031(5) 0.048(5) 0.039(6) -0.004(4) 0.000(4) -0.005(4)
C01D 0.038(5) 0.031(5) 0.036(6) -0.003(4) 0.001(4) 0.005(3)
C01E 0.041(6) 0.046(6) 0.053(7) -0.003(5) 0.013(5) 0.004(4)
C01F 0.041(5) 0.043(5) 0.043(7) -0.006(5) 0.001(5) 0.000(4)
C01G 0.034(5) 0.038(5) 0.045(7) -0.001(4) 0.002(4) 0.003(4)
C01H 0.027(4) 0.037(5) 0.051(7) 0.003(4) 0.003(4) 0.001(4)
C01I 0.047(6) 0.050(6) 0.042(7) 0.007(5) 0.005(5) -0.004(5)
C01J 0.031(5) 0.030(4) 0.038(6) 0.002(4) 0.003(4) 0.006(3)
C01K 0.034(5) 0.046(6) 0.048(7) 0.001(5) -0.002(5) -0.003(4)
C01L 0.052(6) 0.052(6) 0.050(8) 0.007(5) 0.005(5) -0.007(5)
C01M 0.048(6) 0.054(6) 0.041(7) -0.005(5) -0.005(5) -0.003(5)
C01N 0.031(5) 0.037(5) 0.041(6) 0.002(4) -0.005(4) 0.005(4)
C01O 0.040(5) 0.038(5) 0.052(7) -0.008(5) -0.005(5) -0.003(4)
C01P 0.048(6) 0.060(7) 0.033(6) 0.005(5) -0.009(5) -0.004(5)
C01Q 0.033(5) 0.032(5) 0.050(7) 0.001(4) 0.007(4) -0.003(4)
C01R 0.039(5) 0.037(5) 0.046(7) 0.004(4) 0.003(5) -0.004(4)
C01S 0.033(5) 0.030(4) 0.041(6) 0.002(4) -0.004(4) -0.003(4)
C01T 0.033(5) 0.046(6) 0.044(6) 0.009(4) 0.004(4) -0.003(4)
C01U 0.034(5) 0.029(4) 0.042(6) 0.000(4) 0.000(4) 0.004(3)
C01V 0.045(6) 0.047(6) 0.045(7) -0.002(5) 0.005(5) -0.003(4)
C01W 0.038(5) 0.046(6) 0.041(6) 0.003(4) -0.003(4) -0.001(4)

loop_
_atom_type_symbol
_atom_type_description
_atom_type_scat_dispersion_real
_atom_type_scat_dispersion_imag
_atom_type_scat_source
C C 0.0033 0.0016 'International Tables Vol C Tables 4.2.6.8 and 6.1.1.4'
H H 0.0000 0.0000 'International Tables Vol C Tables 4.2.6.8 and 6.1.1.4'
Br Br -0.2901 2.4595 'International Tables Vol C Tables 4.2.6.8 and 6.1.1.4'
In In -0.7276 1.3100 'International Tables Vol C Tables 4.2.6.8 and 6.1.1.4'
N N 0.0061 0.0033 'International Tables Vol C Tables 4.2.6.8 and 6.1.1.4'

loop_
_geom_angle_atom_site_label_1
_geom_angle_atom_site_label_2
_geom_angle_atom_site_label_3
_geom_angle
_geom_angle_site_symmetry_1
_geom_angle_site_symmetry_3
_geom_angle_publ_flag
Br05 In01 Br0B 114.32(5) . . ?
Br05 In01 Br0C 105.87(4) . . ?
Br09 In01 Br05 108.66(5) . . ?
Br09 In01 Br0B 106.93(5) . . ?
Br09 In01 Br0C 110.98(5) . . ?
Br0B In01 Br0C 110.12(5) . . ?
Br06 In02 Br08 109.81(4) . . ?
Br06 In02 Br0A 109.60(5) . . ?
Br07 In02 Br06 113.78(4) . . ?
Br07 In02 Br08 109.65(5) . . ?
Br07 In02 Br0A 106.81(5) . . ?
Br08 In02 Br0A 106.93(5) . . ?
C00Z C00D H00D 120.9 . . ?
C00Z C00D C013 118.2(10) . . ?
C013 C00D H00D 120.9 . . ?
C00L N00E H00E 118.5 . . ?
C01D N00E H00E 118.5 . . ?
C01D N00E C00L 122.9(8) . . ?
C013 N00F H00F 118.7 . . ?
C01J N00F H00F 118.7 . . ?
C01J N00F C013 122.7(8) . . ?
C017 N00G C018 118.2(8) . . ?
C00N N00H H00H 118.4 . . ?
C01G N00H H00H 118.4 . . ?
C01G N00H C00N 123.3(8) . . ?
C00N C00I H00I 120.8 . . ?
C016 C00I H00I 120.8 . . ?
C016 C00I C00N 118.5(9) . . ?
C00P N00J C01B 118.2(8) . . ?
C01H N00K C01U 118.5(8) . . ?
N00E C00L C011 121.6(8) . . ?
N00E C00L C017 117.2(9) . . ?
C011 C00L C017 121.1(9) . . ?
C00S C00M H00M 119.4 . . ?
C00S C00M C017 121.2(10) . . ?
C017 C00M H00M 119.4 . . ?
N00H C00N C00I 121.7(9) . . ?
N00H C00N C00P 116.5(9) . . ?
C00I C00N C00P 121.7(9) . . ?
C00Y C00O H00O 120.7 . . ?
C00Y C00O C01H 118.5(9) . . ?
C01H C00O H00O 120.7 . . ?
N00J C00P C00N 122.4(9) . . ?
N00J C00P C01Q 120.2(8) . . ?
C01Q C00P C00N 117.4(9) . . ?
C00Y C00Q H00Q 119.3 . . ?
C01C C00Q H00Q 119.3 . . ?
C01C C00Q C00Y 121.4(10) . . ?
N010 C00R C01C 121.9(8) . . ?
N010 C00R C01H 117.0(9) . . ?
C01C C00R C01H 121.1(9) . . ?
C00M C00S H00S 119.9 . . ?
C00M C00S C00X 120.2(10) . . ?
C00X C00S H00S 119.9 . . ?
C01N N00T C012 118.6(8) . . ?
C00W C00U H00U 118.9 . . ?
C00W C00U C00Z 122.1(10) . . ?
C00Z C00U H00U 118.9 . . ?
C015 C00V H00V 119.8 . . ?
C015 C00V C01I 120.5(10) . . ?
C01I C00V H00V 119.8 . . ?
C00U C00W H00W 120.5 . . ?
C00U C00W C012 119.1(9) . . ?
C012 C00W H00W 120.5 . . ?
C00S C00X H00X 118.9 . . ?
C011 C00X C00S 122.1(10) . . ?
C011 C00X H00X 118.9 . . ?
C00O C00Y C00Q 122.0(10) . . ?
C00O C00Y H00Y 119.0 . . ?
C00Q C00Y H00Y 119.0 . . ?
C00D C00Z C00U 121.0(10) . . ?
C00D C00Z H00Z 119.5 . . ?
C00U C00Z H00Z 119.5 . . ?
C00R N010 H010 118.4 . . ?
C01S N010 C00R 123.2(8) . . ?
C01S N010 H010 118.4 . . ?
C00L C011 H011 121.0 . . ?
C00X C011 C00L 118.1(9) . . ?
C00X C011 H011 121.0 . . ?
N00T C012 C00W 120.1(9) . . ?
N00T C012 C013 122.1(9) . . ?
C00W C012 C013 117.8(9) . . ?
C00D C013 C012 121.8(9) . . ?
N00F C013 C00D 121.0(9) . . ?
N00F C013 C012 117.2(9) . . ?
C01L C014 H014 119.5 . . ?
C01O C014 H014 119.5 . . ?
C01O C014 C01L 121.1(11) . . ?
C00V C015 H015 119.7 . . ?
C00V C015 C018 120.6(10) . . ?
C018 C015 H015 119.7 . . ?
C00I C016 H016 119.6 . . ?
C00I C016 C01E 120.7(10) . . ?
C01E C016 H016 119.6 . . ?
N00G C017 C00L 122.0(9) . . ?
N00G C017 C00M 120.8(9) . . ?
C00M C017 C00L 117.2(9) . . ?
N00G C018 C015 120.3(9) . . ?
N00G C018 C01D 122.0(9) . . ?
C015 C018 C01D 117.7(9) . . ?
C01A C019 H019 119.4 . . ?
C01A C019 C01P 121.3(10) . . ?
C01P C019 H019 119.4 . . ?
C019 C01A H01A 120.6 . . ?
C019 C01A C01J 118.7(9) . . ?
C01J C01A H01A 120.6 . . ?
N00J C01B C01G 122.3(9) . . ?
N00J C01B C01O 121.1(9) . . ?
C01O C01B C01G 116.6(9) . . ?
C00Q C01C C00R 118.4(9) . . ?
C00Q C01C H01C 120.8 . . ?
C00R C01C H01C 120.8 . . ?
N00E C01D C018 117.6(9) . . ?
N00E C01D C01R 121.1(9) . . ?
C01R C01D C018 121.4(9) . . ?
C016 C01E H01E 119.1 . . ?
C01Q C01E C016 121.9(10) . . ?
C01Q C01E H01E 119.1 . . ?
C01G C01F H01F 120.3 . . ?
C01L C01F H01F 120.3 . . ?
C01L C01F C01G 119.3(10) . . ?
N00H C01G C01B 117.2(9) . . ?
N00H C01G C01F 121.7(9) . . ?
C01F C01G C01B 121.1(10) . . ?
N00K C01H C00O 119.4(8) . . ?
N00K C01H C00R 122.0(9) . . ?
C00O C01H C00R 118.5(10) . . ?
C00V C01I H01I 119.3 . . ?
C01R C01I C00V 121.4(10) . . ?
C01R C01I H01I 119.3 . . ?
N00F C01J C01A 121.6(8) . . ?
N00F C01J C01N 118.1(9) . . ?
C01A C01J C01N 120.3(9) . . ?
C01M C01K H01K 120.0 . . ?
C01M C01K C01U 119.9(9) . . ?
C01U C01K H01K 120.0 . . ?
C014 C01L H01L 119.7 . . ?
C01F C01L C014 120.5(11) . . ?
C01F C01L H01L 119.7 . . ?
C01K C01M H01M 120.0 . . ?
C01K C01M C01V 119.9(10) . . ?
C01V C01M H01M 120.0 . . ?
N00T C01N C01J 121.3(9) . . ?
N00T C01N C01W 120.1(9) . . ?
C01W C01N C01J 118.6(9) . . ?
C014 C01O C01B 121.4(9) . . ?
C014 C01O H01O 119.3 . . ?
C01B C01O H01O 119.3 . . ?
C019 C01P H01P 119.5 . . ?
C01W C01P C019 121.0(10) . . ?
C01W C01P H01P 119.5 . . ?
C00P C01Q H01Q 120.1 . . ?
C01E C01Q C00P 119.8(9) . . ?
C01E C01Q H01Q 120.1 . . ?
C01D C01R H01R 120.8 . . ?
C01I C01R C01D 118.4(9) . . ?
C01I C01R H01R 120.8 . . ?
N010 C01S C01T 121.0(8) . . ?
N010 C01S C01U 117.0(9) . . ?
C01T C01S C01U 122.0(9) . . ?
C01S C01T H01T 121.0 . . ?
C01V C01T C01S 118.1(9) . . ?
C01V C01T H01T 121.0 . . ?
N00K C01U C01K 120.0(8) . . ?
N00K C01U C01S 122.3(9) . . ?
C01S C01U C01K 117.8(9) . . ?
C01M C01V H01V 118.9 . . ?
C01T C01V C01M 122.3(10) . . ?
C01T C01V H01V 118.9 . . ?
C01N C01W H01W 120.0 . . ?
C01P C01W C01N 120.1(10) . . ?
C01P C01W H01W 120.0 . . ?

loop_
_geom_bond_atom_site_label_1
_geom_bond_atom_site_label_2
_geom_bond_distance
_geom_bond_site_symmetry_2
_geom_bond_publ_flag
In01 Br05 2.4892(13) . ?
In01 Br09 2.4890(12) . ?
In01 Br0B 2.4908(14) . ?
In01 Br0C 2.4933(13) . ?
In02 Br06 2.4896(13) . ?
In02 Br07 2.4885(13) . ?
In02 Br08 2.5000(13) . ?
In02 Br0A 2.5147(12) . ?
C00D H00D 0.9500 . ?
C00D C00Z 1.364(16) . ?
C00D C013 1.403(14) . ?
N00E H00E 0.8800 . ?
N00E C00L 1.355(12) . ?
N00E C01D 1.345(13) . ?
N00F H00F 0.8800 . ?
N00F C013 1.351(12) . ?
N00F C01J 1.335(13) . ?
N00G C017 1.343(13) . ?
N00G C018 1.356(13) . ?
N00H H00H 0.8800 . ?
N00H C00N 1.351(13) . ?
N00H C01G 1.346(13) . ?
C00I H00I 0.9500 . ?
C00I C00N 1.398(15) . ?
C00I C016 1.360(16) . ?
N00J C00P 1.337(13) . ?
N00J C01B 1.341(13) . ?
N00K C01H 1.339(13) . ?
N00K C01U 1.359(13) . ?
C00L C011 1.406(14) . ?
C00L C017 1.435(13) . ?
C00M H00M 0.9500 . ?
C00M C00S 1.339(15) . ?
C00M C017 1.415(15) . ?
C00N C00P 1.445(12) . ?
C00O H00O 0.9500 . ?
C00O C00Y 1.353(15) . ?
C00O C01H 1.422(14) . ?
C00P C01Q 1.411(14) . ?
C00Q H00Q 0.9500 . ?
C00Q C00Y 1.425(15) . ?
C00Q C01C 1.339(15) . ?
C00R N010 1.359(13) . ?
C00R C01C 1.412(14) . ?
C00R C01H 1.432(13) . ?
C00S H00S 0.9500 . ?
C00S C00X 1.414(15) . ?
N00T C012 1.347(13) . ?
N00T C01N 1.336(13) . ?
C00U H00U 0.9500 . ?
C00U C00W 1.359(16) . ?
C00U C00Z 1.409(15) . ?
C00V H00V 0.9500 . ?
C00V C015 1.360(15) . ?
C00V C01I 1.429(15) . ?
C00W H00W 0.9500 . ?
C00W C012 1.424(14) . ?
C00X H00X 0.9500 . ?
C00X C011 1.353(15) . ?
C00Y H00Y 0.9500 . ?
C00Z H00Z 0.9500 . ?
N010 H010 0.8800 . ?
N010 C01S 1.355(13) . ?
C011 H011 0.9500 . ?
C012 C013 1.428(13) . ?
C014 H014 0.9500 . ?
C014 C01L 1.426(15) . ?
C014 C01O 1.343(16) . ?
C015 H015 0.9500 . ?
C015 C018 1.417(14) . ?
C016 H016 0.9500 . ?
C016 C01E 1.419(15) . ?
C018 C01D 1.428(13) . ?
C019 H019 0.9500 . ?
C019 C01A 1.369(15) . ?
C019 C01P 1.416(15) . ?
C01A H01A 0.9500 . ?
C01A C01J 1.421(14) . ?
C01B C01G 1.434(13) . ?
C01B C01O 1.430(15) . ?
C01C H01C 0.9500 . ?
C01D C01R 1.418(14) . ?
C01E H01E 0.9500 . ?
C01E C01Q 1.356(15) . ?
C01F H01F 0.9500 . ?
C01F C01G 1.420(15) . ?
C01F C01L 1.354(16) . ?
C01I H01I 0.9500 . ?
C01I C01R 1.356(16) . ?
C01J C01N 1.437(13) . ?
C01K H01K 0.9500 . ?
C01K C01M 1.375(16) . ?
C01K C01U 1.422(14) . ?
C01L H01L 0.9500 . ?
C01M H01M 0.9500 . ?
C01M C01V 1.416(15) . ?
C01N C01W 1.414(14) . ?
C01O H01O 0.9500 . ?
C01P H01P 0.9500 . ?
C01P C01W 1.366(16) . ?
C01Q H01Q 0.9500 . ?
C01R H01R 0.9500 . ?
C01S C01T 1.401(14) . ?
C01S C01U 1.420(13) . ?
C01T H01T 0.9500 . ?
C01T C01V 1.353(16) . ?
C01V H01V 0.9500 . ?
C01W H01W 0.9500 . ?

loop_
_geom_torsion_atom_site_label_1
_geom_torsion_atom_site_label_2
_geom_torsion_atom_site_label_3
_geom_torsion_atom_site_label_4
_geom_torsion
_geom_torsion_site_symmetry_1
_geom_torsion_site_symmetry_2
_geom_torsion_site_symmetry_3
_geom_torsion_site_symmetry_4
_geom_torsion_publ_flag
N00E C00L C011 C00X -178.4(9) . . . . ?
N00E C00L C017 N00G -0.9(13) . . . . ?
N00E C00L C017 C00M -179.9(8) . . . . ?
N00E C01D C01R C01I -178.6(9) . . . . ?
N00F C01J C01N N00T -2.2(13) . . . . ?
N00F C01J C01N C01W 179.0(8) . . . . ?
N00G C018 C01D N00E -1.7(13) . . . . ?
N00G C018 C01D C01R 179.2(8) . . . . ?
N00H C00N C00P N00J 0.3(13) . . . . ?
N00H C00N C00P C01Q -179.2(8) . . . . ?
C00I C00N C00P N00J -180.0(8) . . . . ?
C00I C00N C00P C01Q 0.5(13) . . . . ?
C00I C016 C01E C01Q -1.9(16) . . . . ?
N00J C00P C01Q C01E -178.7(9) . . . . ?
N00J C01B C01G N00H 1.3(14) . . . . ?
N00J C01B C01G C01F -179.8(9) . . . . ?
N00J C01B C01O C014 -179.5(9) . . . . ?
C00L N00E C01D C018 2.0(12) . . . . ?
C00L N00E C01D C01R -178.9(8) . . . . ?
C00M C00S C00X C011 -0.4(16) . . . . ?
C00N N00H C01G C01B -1.7(13) . . . . ?
C00N N00H C01G C01F 179.5(9) . . . . ?
C00N C00I C016 C01E 3.1(15) . . . . ?
C00N C00P C01Q C01E 0.8(13) . . . . ?
C00P N00J C01B C01G -0.2(13) . . . . ?
C00P N00J C01B C01O 178.9(8) . . . . ?
C00R N010 C01S C01T -178.5(8) . . . . ?
C00R N010 C01S C01U 0.0(13) . . . . ?
C00S C00M C017 N00G 178.3(9) . . . . ?
C00S C00M C017 C00L -2.7(14) . . . . ?
C00S C00X C011 C00L -0.8(15) . . . . ?
N00T C012 C013 C00D 179.4(8) . . . . ?
N00T C012 C013 N00F 0.3(13) . . . . ?
N00T C01N C01W C01P -179.3(9) . . . . ?
C00U C00W C012 N00T -179.9(8) . . . . ?
C00U C00W C012 C013 0.5(13) . . . . ?
C00V C015 C018 N00G 179.9(9) . . . . ?
C00V C015 C018 C01D -0.9(13) . . . . ?
C00V C01I C01R C01D -0.2(15) . . . . ?
C00W C00U C00Z C00D -0.4(15) . . . . ?
C00W C012 C013 C00D -1.0(13) . . . . ?
C00W C012 C013 N00F 179.9(8) . . . . ?
C00Y C00O C01H N00K 179.3(9) . . . . ?
C00Y C00O C01H C00R 1.5(13) . . . . ?
C00Y C00Q C01C C00R 1.8(15) . . . . ?
C00Z C00D C013 N00F 179.8(8) . . . . ?
C00Z C00D C013 C012 0.7(14) . . . . ?
C00Z C00U C00W C012 0.2(15) . . . . ?
N010 C00R C01C C00Q 179.2(9) . . . . ?
N010 C00R C01H N00K 1.3(13) . . . . ?
N010 C00R C01H C00O 179.1(8) . . . . ?
N010 C01S C01T C01V 179.7(9) . . . . ?
N010 C01S C01U N00K 1.0(13) . . . . ?
N010 C01S C01U C01K -178.2(8) . . . . ?
C011 C00L C017 N00G -179.5(8) . . . . ?
C011 C00L C017 C00M 1.5(13) . . . . ?
C012 N00T C01N C01J 1.9(12) . . . . ?
C012 N00T C01N C01W -179.4(8) . . . . ?
C013 C00D C00Z C00U -0.1(15) . . . . ?
C013 N00F C01J C01A -179.4(8) . . . . ?
C013 N00F C01J C01N 1.6(12) . . . . ?
C015 C00V C01I C01R -0.7(16) . . . . ?
C015 C018 C01D N00E 179.1(8) . . . . ?
C015 C018 C01D C01R 0.0(13) . . . . ?
C016 C00I C00N N00H 177.2(9) . . . . ?
C016 C00I C00N C00P -2.5(14) . . . . ?
C016 C01E C01Q C00P -0.1(15) . . . . ?
C017 N00G C018 C015 179.3(8) . . . . ?
C017 N00G C018 C01D 0.1(13) . . . . ?
C017 C00L C011 C00X 0.1(13) . . . . ?
C017 C00M C00S C00X 2.2(16) . . . . ?
C018 N00G C017 C00L 1.2(13) . . . . ?
C018 N00G C017 C00M -179.9(8) . . . . ?
C018 C01D C01R C01I 0.5(14) . . . . ?
C019 C01A C01J N00F -179.9(8) . . . . ?
C019 C01A C01J C01N -1.0(13) . . . . ?
C019 C01P C01W C01N 2.0(16) . . . . ?
C01A C019 C01P C01W -3.1(16) . . . . ?
C01A C01J C01N N00T 178.8(8) . . . . ?
C01A C01J C01N C01W 0.0(13) . . . . ?
C01B N00J C00P C00N -0.7(13) . . . . ?
C01B N00J C00P C01Q 178.9(8) . . . . ?
C01C C00Q C00Y C00O -2.3(16) . . . . ?
C01C C00R N010 C01S 180.0(8) . . . . ?
C01C C00R C01H N00K -179.7(8) . . . . ?
C01C C00R C01H C00O -2.0(13) . . . . ?
C01D N00E C00L C011 177.8(8) . . . . ?
C01D N00E C00L C017 -0.8(12) . . . . ?
C01G N00H C00N C00I -178.7(8) . . . . ?
C01G N00H C00N C00P 1.0(12) . . . . ?
C01G C01B C01O C014 -0.3(14) . . . . ?
C01G C01F C01L C014 -1.2(16) . . . . ?
C01H N00K C01U C01K 178.4(8) . . . . ?
C01H N00K C01U C01S -0.8(13) . . . . ?
C01H C00O C00Y C00Q 0.5(15) . . . . ?
C01H C00R N010 C01S -1.1(13) . . . . ?
C01H C00R C01C C00Q 0.3(14) . . . . ?
C01I C00V C015 C018 1.3(15) . . . . ?
C01J N00F C013 C00D -179.8(8) . . . . ?
C01J N00F C013 C012 -0.7(12) . . . . ?
C01J C01N C01W C01P -0.6(14) . . . . ?
C01K C01M C01V C01T 1.7(17) . . . . ?
C01L C014 C01O C01B -1.1(16) . . . . ?
C01L C01F C01G N00H 178.5(9) . . . . ?
C01L C01F C01G C01B -0.3(15) . . . . ?
C01M C01K C01U N00K 179.9(9) . . . . ?
C01M C01K C01U C01S -0.9(14) . . . . ?
C01N N00T C012 C00W 179.5(8) . . . . ?
C01N N00T C012 C013 -0.9(13) . . . . ?
C01O C014 C01L C01F 1.9(17) . . . . ?
C01O C01B C01G N00H -177.8(8) . . . . ?
C01O C01B C01G C01F 1.0(13) . . . . ?
C01P C019 C01A C01J 2.4(15) . . . . ?
C01S C01T C01V C01M -2.3(16) . . . . ?
C01T C01S C01U N00K 179.5(8) . . . . ?
C01T C01S C01U C01K 0.2(14) . . . . ?
C01U N00K C01H C00O -178.1(8) . . . . ?
C01U N00K C01H C00R -0.4(13) . . . . ?
C01U C01K C01M C01V 0.0(15) . . . . ?
C01U C01S C01T C01V 1.3(15) . . . . ?

loop_
_twin_individual_id
_twin_individual_mass_fraction_refined
1 0.534(10)
2 0.466(10)
